data_7014390
loop_
_publ_author_name
'Kovalenko, Oleksandr O.'
'Boldog, Ishtvan'
'Kinzhybalo, Vasyl'
'Lis, Tadeusz'
'Brusilovets, Anatolii I.'

_publ_section_title
;
 Reactions of trialkoxynitridomolybdenum with low-coordinate phosphorus
 compounds containing a P=N double bond.
;
_journal_issue 3
_journal_name_full 'Dalton transactions (Cambridge, England : 2003)'
_journal_page_first 711
_journal_page_last 717
_journal_paper_doi 10.1039/c0dt00694g
_journal_volume 40
_journal_year 2011
_chemical_formula_moiety 'C24 H63 Mo N4 O3 P Si4'
_chemical_formula_sum 'C24 H63 Mo N4 O3 P Si4'
_chemical_formula_weight 695.05
_chemical_name_systematic
;
?
;
_space_group_IT_number 61
_symmetry_cell_setting orthorhombic
_symmetry_space_group_name_Hall '-P 2ac 2ab'
_symmetry_space_group_name_H-M 'P b c a'
_atom_sites_solution_hydrogens geom
_atom_sites_solution_primary direct
_atom_sites_solution_secondary difmap
_audit_creation_method SHELXL-97
_cell_angle_alpha 90.00
_cell_angle_beta 90.00
_cell_angle_gamma 90.00
_cell_formula_units_Z 8
_cell_length_a 19.393(6)
_cell_length_b 17.061(5)
_cell_length_c 22.629(7)
_cell_measurement_reflns_used 24827
_cell_measurement_temperature 120(2)
_cell_measurement_theta_max 33
_cell_measurement_theta_min 4
_cell_volume 7487(4)
_computing_cell_refinement 'CrysAlis RED; Oxford-Diffraction Poland, 2003'
_computing_data_collection 'CrysAlis CCD; Oxford-Diffraction Poland, 2003'
_computing_data_reduction 'CrysAlis RED; Oxford-Diffraction Poland, 2003'
_computing_structure_refinement 'SHELXL-97 (Sheldrick, 1997)'
_computing_structure_solution 'SHELXS-97 (Sheldrick, 1990)'
_diffrn_ambient_temperature 120(2)
_diffrn_measured_fraction_theta_full 0.996
_diffrn_measured_fraction_theta_max 0.997
_diffrn_measurement_device_type 'Xcalibur PX kappa-geometry diffractometer with Onyx CCD camera'
_diffrn_measurement_method 'omega and phi'
_diffrn_radiation_monochromator graphite
_diffrn_radiation_source 'fine-focus sealed tube'
_diffrn_radiation_type MoK\a
_diffrn_radiation_wavelength 0.71073
_diffrn_reflns_av_R_equivalents 0.1057
_diffrn_reflns_av_sigmaI/netI 0.1007
_diffrn_reflns_limit_h_max 26
_diffrn_reflns_limit_h_min -29
_diffrn_reflns_limit_k_max 25
_diffrn_reflns_limit_k_min -25
_diffrn_reflns_limit_l_max 34
_diffrn_reflns_limit_l_min -34
_diffrn_reflns_number 76981
_diffrn_reflns_theta_full 26.50
_diffrn_reflns_theta_max 32.60
_diffrn_reflns_theta_min 4.15
_exptl_absorpt_coefficient_mu 0.549
_exptl_absorpt_correction_T_max 0.940
_exptl_absorpt_correction_T_min 0.887
_exptl_absorpt_correction_type analytical
_exptl_absorpt_process_details 'CrysAlis RED; Oxford-Diffraction Poland, 2003'
_exptl_crystal_colour colorless
_exptl_crystal_density_diffrn 1.233
_exptl_crystal_density_method 'not measured'
_exptl_crystal_description parallelepiped
_exptl_crystal_F_000 2976
_exptl_crystal_size_max 0.25
_exptl_crystal_size_mid 0.17
_exptl_crystal_size_min 0.14
_refine_diff_density_max 1.55
_refine_diff_density_min -0.57
_refine_diff_density_rms 0.102
_refine_ls_extinction_method none
_refine_ls_goodness_of_fit_ref 1.009
_refine_ls_hydrogen_treatment constr
_refine_ls_matrix_type full
_refine_ls_number_parameters 360
_refine_ls_number_reflns 13606
_refine_ls_number_restraints 0
_refine_ls_restrained_S_all 1.009
_refine_ls_R_factor_all 0.1211
_refine_ls_R_factor_gt 0.0467
_refine_ls_shift/su_max 0.003
_refine_ls_shift/su_mean 0.000
_refine_ls_structure_factor_coef Fsqd
_refine_ls_weighting_details 'calc w=1/[\s^2^(Fo^2^)+(0.0350P)^2^] where P=(Fo^2^+2Fc^2^)/3'
_refine_ls_weighting_scheme calc
_refine_ls_wR_factor_gt 0.0864
_refine_ls_wR_factor_ref 0.1006
_reflns_number_gt 7164
_reflns_number_total 13606
_reflns_threshold_expression >2sigma(I)
_cod_data_source_file C0DT00694G.TXT
_cod_data_source_block 8
_cod_original_sg_symbol_H-M Pbca
_cod_database_code 7014390

loop_
_symmetry_equiv_pos_as_xyz
'x, y, z'
'-x+1/2, -y, z+1/2'
'-x, y+1/2, -z+1/2'
'x+1/2, -y+1/2, -z'
'-x, -y, -z'
'x-1/2, y, -z-1/2'
'x, -y-1/2, z-1/2'
'-x-1/2, y-1/2, z'

loop_
_atom_site_label
_atom_site_type_symbol
_atom_site_fract_x
_atom_site_fract_y
_atom_site_fract_z
_atom_site_U_iso_or_equiv
_atom_site_adp_type
_atom_site_occupancy
_atom_site_symmetry_multiplicity
_atom_site_calc_flag
_atom_site_refinement_flags
_atom_site_disorder_assembly
_atom_site_disorder_group
Mo1 Mo 0.572381(11) 0.257613(11) 0.643968(10) 0.01835(6) Uani 0.9758(10) 1 d P . .
Mo1B Mo 0.5700(4) 0.2530(5) 0.6089(4) 0.017(3) Uiso 0.0242(10) 1 d P . .
P1 P 0.42467(3) 0.28461(3) 0.63077(2) 0.01887(13) Uani 1 1 d . . .
Si1 Si 0.47309(4) 0.28139(4) 0.76324(3) 0.02621(16) Uani 1 1 d . . .
Si2 Si 0.35252(4) 0.13135(4) 0.64507(3) 0.03028(17) Uani 1 1 d . . .
Si3 Si 0.26997(4) 0.28446(5) 0.63691(3) 0.03014(17) Uani 1 1 d . . .
Si4 Si 0.47224(4) 0.24386(4) 0.50242(3) 0.02655(16) Uani 1 1 d . . .
O1 O 0.60784(9) 0.34367(9) 0.60260(7) 0.0233(4) Uani 1 1 d . . .
O2 O 0.59432(9) 0.16138(10) 0.60829(7) 0.0281(4) Uani 1 1 d . . .
O3 O 0.39145(9) 0.36994(9) 0.62954(7) 0.0266(4) Uani 1 1 d . . .
N1 N 0.62106(11) 0.25462(12) 0.70441(8) 0.0278(5) Uani 1 1 d . . .
N2 N 0.48036(10) 0.27682(11) 0.68569(8) 0.0196(4) Uani 1 1 d . . .
N3 N 0.35155(10) 0.23586(12) 0.64241(8) 0.0238(4) Uani 1 1 d . . .
N4 N 0.47009(10) 0.26126(11) 0.57668(8) 0.0204(4) Uani 1 1 d . . .
C11 C 0.66777(14) 0.39489(15) 0.60739(11) 0.0287(6) Uani 1 1 d . . .
C12 C 0.73168(16) 0.34516(19) 0.60544(18) 0.0599(10) Uani 1 1 d . . .
H12A H 0.7306 0.3073 0.6380 0.090 Uiso 1 1 calc R . .
H12B H 0.7725 0.3787 0.6094 0.090 Uiso 1 1 calc R . .
H12C H 0.7336 0.3171 0.5677 0.090 Uiso 1 1 calc R . .
C13 C 0.66358(18) 0.44147(19) 0.66443(13) 0.0521(9) Uani 1 1 d . . .
H13A H 0.6240 0.4772 0.6627 0.078 Uiso 1 1 calc R . .
H13B H 0.7060 0.4719 0.6696 0.078 Uiso 1 1 calc R . .
H13C H 0.6580 0.4055 0.6978 0.078 Uiso 1 1 calc R . .
C14 C 0.66425(16) 0.44853(17) 0.55423(12) 0.0430(8) Uani 1 1 d . . .
H14A H 0.6632 0.4170 0.5180 0.064 Uiso 1 1 calc R . .
H14B H 0.7048 0.4827 0.5537 0.064 Uiso 1 1 calc R . .
H14C H 0.6224 0.4806 0.5565 0.064 Uiso 1 1 calc R . .
C21 C 0.64387(15) 0.09943(15) 0.62056(13) 0.0345(7) Uani 1 1 d . . .
C22 C 0.71583(15) 0.13332(18) 0.61840(14) 0.0435(8) Uani 1 1 d . . .
H22A H 0.7228 0.1600 0.5805 0.065 Uiso 1 1 calc R . .
H22B H 0.7497 0.0910 0.6225 0.065 Uiso 1 1 calc R . .
H22C H 0.7217 0.1709 0.6508 0.065 Uiso 1 1 calc R . .
C23 C 0.62851(16) 0.06369(17) 0.68138(14) 0.0479(8) Uani 1 1 d . . .
H23A H 0.6317 0.1045 0.7117 0.072 Uiso 1 1 calc R . .
H23B H 0.6621 0.0223 0.6899 0.072 Uiso 1 1 calc R . .
H23C H 0.5819 0.0414 0.6814 0.072 Uiso 1 1 calc R . .
C24 C 0.63320(18) 0.03968(18) 0.57148(16) 0.0567(9) Uani 1 1 d . . .
H24A H 0.5862 0.0189 0.5736 0.085 Uiso 1 1 calc R . .
H24B H 0.6663 -0.0033 0.5761 0.085 Uiso 1 1 calc R . .
H24C H 0.6403 0.0650 0.5331 0.085 Uiso 1 1 calc R . .
C31 C 0.38481(15) 0.30799(18) 0.78635(11) 0.0412(7) Uani 1 1 d . . .
H31A H 0.3740 0.3609 0.7723 0.062 Uiso 1 1 calc R . .
H31B H 0.3817 0.3065 0.8296 0.062 Uiso 1 1 calc R . .
H31C H 0.3519 0.2706 0.7694 0.062 Uiso 1 1 calc R . .
C32 C 0.49386(15) 0.18336(16) 0.79521(11) 0.0360(7) Uani 1 1 d . . .
H32A H 0.4599 0.1449 0.7816 0.054 Uiso 1 1 calc R . .
H32B H 0.4926 0.1864 0.8384 0.054 Uiso 1 1 calc R . .
H32C H 0.5400 0.1673 0.7824 0.054 Uiso 1 1 calc R . .
C33 C 0.53272(16) 0.35549(17) 0.79586(11) 0.0409(7) Uani 1 1 d . . .
H33A H 0.5799 0.3452 0.7823 0.061 Uiso 1 1 calc R . .
H33B H 0.5310 0.3521 0.8391 0.061 Uiso 1 1 calc R . .
H33C H 0.5186 0.4081 0.7834 0.061 Uiso 1 1 calc R . .
C41 C 0.44068(15) 0.08975(15) 0.64734(13) 0.0379(7) Uani 1 1 d . . .
H41A H 0.4643 0.1078 0.6831 0.057 Uiso 1 1 calc R . .
H41B H 0.4665 0.1070 0.6124 0.057 Uiso 1 1 calc R . .
H41C H 0.4380 0.0324 0.6477 0.057 Uiso 1 1 calc R . .
C42 C 0.30963(16) 0.09595(18) 0.71398(13) 0.0466(8) Uani 1 1 d . . .
H42A H 0.3303 0.1219 0.7483 0.070 Uiso 1 1 calc R . .
H42B H 0.3158 0.0391 0.7175 0.070 Uiso 1 1 calc R . .
H42C H 0.2603 0.1082 0.7123 0.070 Uiso 1 1 calc R . .
C43 C 0.31100(15) 0.09078(17) 0.57725(13) 0.0433(8) Uani 1 1 d . . .
H43A H 0.2622 0.1055 0.5766 0.065 Uiso 1 1 calc R . .
H43B H 0.3151 0.0335 0.5773 0.065 Uiso 1 1 calc R . .
H43C H 0.3340 0.1120 0.5422 0.065 Uiso 1 1 calc R . .
C51 C 0.19676(15) 0.2155(2) 0.64992(14) 0.0503(8) Uani 1 1 d . . .
H51A H 0.2026 0.1689 0.6251 0.075 Uiso 1 1 calc R . .
H51B H 0.1532 0.2415 0.6398 0.075 Uiso 1 1 calc R . .
H51C H 0.1960 0.2000 0.6916 0.075 Uiso 1 1 calc R . .
C52 C 0.25288(15) 0.36156(17) 0.69353(12) 0.0382(7) Uani 1 1 d . . .
H52A H 0.2451 0.3368 0.7320 0.057 Uiso 1 1 calc R . .
H52B H 0.2119 0.3916 0.6822 0.057 Uiso 1 1 calc R . .
H52C H 0.2927 0.3968 0.6961 0.057 Uiso 1 1 calc R . .
C53 C 0.25532(17) 0.3239(2) 0.56107(12) 0.0507(9) Uani 1 1 d . . .
H53A H 0.2936 0.3586 0.5502 0.076 Uiso 1 1 calc R . .
H53B H 0.2120 0.3535 0.5603 0.076 Uiso 1 1 calc R . .
H53C H 0.2527 0.2804 0.5329 0.076 Uiso 1 1 calc R . .
C61 C 0.42311(15) 0.44821(14) 0.62022(11) 0.0306(6) Uani 1 1 d . . .
C62 C 0.46626(19) 0.46957(17) 0.67313(13) 0.0521(9) Uani 1 1 d . . .
H62A H 0.4382 0.4653 0.7090 0.078 Uiso 1 1 calc R . .
H62B H 0.4830 0.5235 0.6689 0.078 Uiso 1 1 calc R . .
H62C H 0.5057 0.4338 0.6759 0.078 Uiso 1 1 calc R . .
C63 C 0.46451(15) 0.45008(16) 0.56373(12) 0.0369(7) Uani 1 1 d . . .
H63A H 0.5039 0.4144 0.5672 0.055 Uiso 1 1 calc R . .
H63B H 0.4812 0.5035 0.5566 0.055 Uiso 1 1 calc R . .
H63C H 0.4353 0.4335 0.5307 0.055 Uiso 1 1 calc R . .
C64 C 0.36135(17) 0.50316(18) 0.61523(16) 0.0563(10) Uani 1 1 d . . .
H64A H 0.3316 0.4859 0.5827 0.085 Uiso 1 1 calc R . .
H64B H 0.3775 0.5566 0.6075 0.085 Uiso 1 1 calc R . .
H64C H 0.3352 0.5022 0.6523 0.085 Uiso 1 1 calc R . .
C71 C 0.39540(17) 0.2806(2) 0.46144(12) 0.0546(9) Uani 1 1 d . . .
H71A H 0.3545 0.2508 0.4735 0.082 Uiso 1 1 calc R . .
H71B H 0.4028 0.2740 0.4189 0.082 Uiso 1 1 calc R . .
H71C H 0.3884 0.3362 0.4704 0.082 Uiso 1 1 calc R . .
C72 C 0.55095(15) 0.28962(19) 0.47062(11) 0.0400(7) Uani 1 1 d . . .
H72A H 0.5474 0.3468 0.4736 0.060 Uiso 1 1 calc R . .
H72B H 0.5554 0.2745 0.4290 0.060 Uiso 1 1 calc R . .
H72C H 0.5916 0.2717 0.4925 0.060 Uiso 1 1 calc R . .
C73 C 0.47908(19) 0.13684(18) 0.48622(12) 0.0524(9) Uani 1 1 d . . .
H73A H 0.5197 0.1153 0.5062 0.079 Uiso 1 1 calc R . .
H73B H 0.4836 0.1290 0.4435 0.079 Uiso 1 1 calc R . .
H73C H 0.4376 0.1100 0.5004 0.079 Uiso 1 1 calc R . .

loop_
_atom_site_aniso_label
_atom_site_aniso_U_11
_atom_site_aniso_U_22
_atom_site_aniso_U_33
_atom_site_aniso_U_23
_atom_site_aniso_U_13
_atom_site_aniso_U_12
Mo1 0.02066(10) 0.01805(10) 0.01636(11) -0.00013(8) -0.00049(9) 0.00114(9)
P1 0.0210(3) 0.0204(3) 0.0152(3) 0.0013(2) 0.0009(3) 0.0006(3)
Si1 0.0344(4) 0.0299(4) 0.0143(3) 0.0007(3) 0.0008(3) 0.0041(3)
Si2 0.0326(4) 0.0272(4) 0.0310(4) 0.0020(3) 0.0030(4) -0.0079(3)
Si3 0.0214(4) 0.0433(4) 0.0258(4) 0.0008(3) 0.0014(3) -0.0009(3)
Si4 0.0271(4) 0.0382(4) 0.0143(3) -0.0044(3) 0.0021(3) -0.0046(3)
O1 0.0233(10) 0.0223(9) 0.0241(8) 0.0028(7) -0.0024(8) -0.0020(7)
O2 0.0319(11) 0.0195(9) 0.0328(9) -0.0035(7) 0.0001(8) 0.0052(7)
O3 0.0303(10) 0.0234(9) 0.0259(8) 0.0068(7) 0.0044(8) 0.0031(7)
N1 0.0278(12) 0.0312(12) 0.0244(10) 0.0022(9) -0.0046(9) 0.0033(10)
N2 0.0235(11) 0.0211(10) 0.0142(8) -0.0010(7) -0.0004(8) 0.0022(8)
N3 0.0196(10) 0.0294(11) 0.0224(9) 0.0003(9) 0.0003(8) -0.0008(8)
N4 0.0209(10) 0.0235(10) 0.0168(8) 0.0007(8) 0.0018(8) 0.0003(8)
C11 0.0267(15) 0.0269(14) 0.0324(13) 0.0062(11) -0.0033(12) -0.0089(11)
C12 0.0296(19) 0.047(2) 0.103(3) 0.0140(19) -0.0040(19) -0.0097(15)
C13 0.071(2) 0.052(2) 0.0335(15) -0.0005(14) -0.0061(16) -0.0287(18)
C14 0.0476(19) 0.0444(19) 0.0370(15) 0.0148(13) -0.0058(14) -0.0199(14)
C21 0.0348(17) 0.0201(14) 0.0486(16) 0.0006(12) 0.0052(14) 0.0122(12)
C22 0.0317(18) 0.0401(18) 0.059(2) 0.0060(15) 0.0024(15) 0.0127(13)
C23 0.047(2) 0.0329(17) 0.064(2) 0.0174(15) 0.0084(17) 0.0142(14)
C24 0.063(2) 0.0311(18) 0.076(2) -0.0166(16) -0.003(2) 0.0149(15)
C31 0.0482(19) 0.0527(19) 0.0228(13) 0.0050(13) 0.0075(13) 0.0127(15)
C32 0.0472(19) 0.0376(17) 0.0232(12) 0.0080(11) -0.0006(13) 0.0023(13)
C33 0.060(2) 0.0399(17) 0.0229(12) -0.0054(12) -0.0035(14) 0.0011(15)
C41 0.0463(19) 0.0239(13) 0.0434(16) 0.0043(12) 0.0013(15) -0.0035(12)
C42 0.048(2) 0.0454(19) 0.0461(17) 0.0143(14) 0.0082(16) -0.0089(15)
C43 0.0399(19) 0.0415(18) 0.0484(17) -0.0104(14) 0.0035(15) -0.0161(14)
C51 0.0281(16) 0.063(2) 0.059(2) -0.0083(17) 0.0053(16) -0.0085(15)
C52 0.0317(16) 0.0479(18) 0.0349(14) 0.0006(13) 0.0087(13) 0.0056(13)
C53 0.0395(19) 0.081(2) 0.0321(15) 0.0056(16) -0.0025(14) 0.0155(17)
C61 0.0385(17) 0.0190(13) 0.0344(13) 0.0047(10) 0.0080(13) 0.0051(12)
C62 0.086(3) 0.0257(16) 0.0447(17) -0.0044(13) -0.0074(18) -0.0059(16)
C63 0.0407(17) 0.0315(16) 0.0386(15) 0.0116(12) 0.0077(14) 0.0006(13)
C64 0.057(2) 0.0321(18) 0.080(2) 0.0207(16) 0.0262(19) 0.0187(15)
C71 0.045(2) 0.096(3) 0.0227(13) -0.0064(16) -0.0064(14) 0.0045(18)
C72 0.0419(18) 0.0563(19) 0.0218(12) -0.0037(13) 0.0049(12) -0.0088(14)
C73 0.078(3) 0.047(2) 0.0320(15) -0.0148(14) 0.0094(17) -0.0128(17)

loop_
_atom_type_symbol
_atom_type_description
_atom_type_scat_dispersion_real
_atom_type_scat_dispersion_imag
_atom_type_scat_source
C C 0.0033 0.0016 'International Tables Vol C Tables 4.2.6.8 and 6.1.1.4'
H H 0.0000 0.0000 'International Tables Vol C Tables 4.2.6.8 and 6.1.1.4'
N N 0.0061 0.0033 'International Tables Vol C Tables 4.2.6.8 and 6.1.1.4'
O O 0.0106 0.0060 'International Tables Vol C Tables 4.2.6.8 and 6.1.1.4'
Si Si 0.0817 0.0704 'International Tables Vol C Tables 4.2.6.8 and 6.1.1.4'
P P 0.1023 0.0942 'International Tables Vol C Tables 4.2.6.8 and 6.1.1.4'
Mo Mo -1.6832 0.6857 'International Tables Vol C Tables 4.2.6.8 and 6.1.1.4'

loop_
_geom_angle_atom_site_label_1
_geom_angle_atom_site_label_2
_geom_angle_atom_site_label_3
_geom_angle
_geom_angle_site_symmetry_1
_geom_angle_site_symmetry_3
_geom_angle_publ_flag
N1 Mo1 O1 103.11(9) . . ?
N1 Mo1 O2 101.43(9) . . ?
O1 Mo1 O2 112.79(8) . . ?
N1 Mo1 N2 96.93(9) . . ?
O1 Mo1 N2 115.19(7) . . ?
O2 Mo1 N2 122.42(8) . . ?
N1 Mo1 N4 162.13(8) . . ?
O1 Mo1 N4 88.13(7) . . ?
O2 Mo1 N4 86.54(7) . . ?
N2 Mo1 N4 65.49(7) . . ?
N4 P1 O3 116.63(10) . . ?
N4 P1 N2 101.58(10) . . ?
O3 P1 N2 110.57(9) . . ?
N4 P1 N3 118.52(10) . . ?
O3 P1 N3 96.60(10) . . ?
N2 P1 N3 113.43(10) . . ?
N2 Si1 C31 111.53(11) . . ?
N2 Si1 C33 111.99(11) . . ?
C31 Si1 C33 107.23(14) . . ?
N2 Si1 C32 109.22(11) . . ?
C31 Si1 C32 108.09(13) . . ?
C33 Si1 C32 108.67(13) . . ?
N3 Si2 C41 113.18(11) . . ?
N3 Si2 C43 109.78(12) . . ?
C41 Si2 C43 106.21(14) . . ?
N3 Si2 C42 110.28(12) . . ?
C41 Si2 C42 105.31(14) . . ?
C43 Si2 C42 111.99(14) . . ?
N3 Si3 C53 111.45(12) . . ?
N3 Si3 C52 115.82(11) . . ?
C53 Si3 C52 110.49(14) . . ?
N3 Si3 C51 111.67(13) . . ?
C53 Si3 C51 104.88(15) . . ?
C52 Si3 C51 101.59(14) . . ?
N4 Si4 C72 109.14(11) . . ?
N4 Si4 C71 114.33(12) . . ?
C72 Si4 C71 108.82(15) . . ?
N4 Si4 C73 111.42(12) . . ?
C72 Si4 C73 106.04(15) . . ?
C71 Si4 C73 106.73(16) . . ?
C11 O1 Mo1 136.52(14) . . ?
C21 O2 Mo1 134.62(16) . . ?
C61 O3 P1 131.10(16) . . ?
P1 N2 Si1 133.90(12) . . ?
P1 N2 Mo1 103.66(9) . . ?
Si1 N2 Mo1 122.45(10) . . ?
P1 N3 Si2 119.71(11) . . ?
P1 N3 Si3 120.68(12) . . ?
Si2 N3 Si3 118.32(11) . . ?
P1 N4 Si4 146.18(13) . . ?
P1 N4 Mo1 88.65(8) . . ?
Si4 N4 Mo1 125.14(10) . . ?
O1 C11 C12 108.5(2) . . ?
O1 C11 C14 105.5(2) . . ?
C12 C11 C14 110.8(3) . . ?
O1 C11 C13 109.5(2) . . ?
C12 C11 C13 111.4(3) . . ?
C14 C11 C13 110.9(2) . . ?
C11 C12 H12A 109.5 . . ?
C11 C12 H12B 109.5 . . ?
H12A C12 H12B 109.5 . . ?
C11 C12 H12C 109.5 . . ?
H12A C12 H12C 109.5 . . ?
H12B C12 H12C 109.5 . . ?
C11 C13 H13A 109.5 . . ?
C11 C13 H13B 109.5 . . ?
H13A C13 H13B 109.5 . . ?
C11 C13 H13C 109.5 . . ?
H13A C13 H13C 109.5 . . ?
H13B C13 H13C 109.5 . . ?
C11 C14 H14A 109.5 . . ?
C11 C14 H14B 109.5 . . ?
H14A C14 H14B 109.5 . . ?
C11 C14 H14C 109.5 . . ?
H14A C14 H14C 109.5 . . ?
H14B C14 H14C 109.5 . . ?
O2 C21 C22 109.0(2) . . ?
O2 C21 C24 104.9(2) . . ?
C22 C21 C24 111.0(3) . . ?
O2 C21 C23 109.4(2) . . ?
C22 C21 C23 111.1(3) . . ?
C24 C21 C23 111.2(3) . . ?
C21 C22 H22A 109.5 . . ?
C21 C22 H22B 109.5 . . ?
H22A C22 H22B 109.5 . . ?
C21 C22 H22C 109.5 . . ?
H22A C22 H22C 109.5 . . ?
H22B C22 H22C 109.5 . . ?
C21 C23 H23A 109.5 . . ?
C21 C23 H23B 109.5 . . ?
H23A C23 H23B 109.5 . . ?
C21 C23 H23C 109.5 . . ?
H23A C23 H23C 109.5 . . ?
H23B C23 H23C 109.5 . . ?
C21 C24 H24A 109.5 . . ?
C21 C24 H24B 109.5 . . ?
H24A C24 H24B 109.5 . . ?
C21 C24 H24C 109.5 . . ?
H24A C24 H24C 109.5 . . ?
H24B C24 H24C 109.5 . . ?
Si1 C31 H31A 109.5 . . ?
Si1 C31 H31B 109.5 . . ?
H31A C31 H31B 109.5 . . ?
Si1 C31 H31C 109.5 . . ?
H31A C31 H31C 109.5 . . ?
H31B C31 H31C 109.5 . . ?
Si1 C32 H32A 109.5 . . ?
Si1 C32 H32B 109.5 . . ?
H32A C32 H32B 109.5 . . ?
Si1 C32 H32C 109.5 . . ?
H32A C32 H32C 109.5 . . ?
H32B C32 H32C 109.5 . . ?
Si1 C33 H33A 109.5 . . ?
Si1 C33 H33B 109.5 . . ?
H33A C33 H33B 109.5 . . ?
Si1 C33 H33C 109.5 . . ?
H33A C33 H33C 109.5 . . ?
H33B C33 H33C 109.5 . . ?
Si2 C41 H41A 109.5 . . ?
Si2 C41 H41B 109.5 . . ?
H41A C41 H41B 109.5 . . ?
Si2 C41 H41C 109.5 . . ?
H41A C41 H41C 109.5 . . ?
H41B C41 H41C 109.5 . . ?
Si2 C42 H42A 109.5 . . ?
Si2 C42 H42B 109.5 . . ?
H42A C42 H42B 109.5 . . ?
Si2 C42 H42C 109.5 . . ?
H42A C42 H42C 109.5 . . ?
H42B C42 H42C 109.5 . . ?
Si2 C43 H43A 109.5 . . ?
Si2 C43 H43B 109.5 . . ?
H43A C43 H43B 109.5 . . ?
Si2 C43 H43C 109.5 . . ?
H43A C43 H43C 109.5 . . ?
H43B C43 H43C 109.5 . . ?
Si3 C51 H51A 109.5 . . ?
Si3 C51 H51B 109.5 . . ?
H51A C51 H51B 109.5 . . ?
Si3 C51 H51C 109.5 . . ?
H51A C51 H51C 109.5 . . ?
H51B C51 H51C 109.5 . . ?
Si3 C52 H52A 109.5 . . ?
Si3 C52 H52B 109.5 . . ?
H52A C52 H52B 109.5 . . ?
Si3 C52 H52C 109.5 . . ?
H52A C52 H52C 109.5 . . ?
H52B C52 H52C 109.5 . . ?
Si3 C53 H53A 109.5 . . ?
Si3 C53 H53B 109.5 . . ?
H53A C53 H53B 109.5 . . ?
Si3 C53 H53C 109.5 . . ?
H53A C53 H53C 109.5 . . ?
H53B C53 H53C 109.5 . . ?
O3 C61 C62 109.5(2) . . ?
O3 C61 C63 111.0(2) . . ?
C62 C61 C63 111.9(3) . . ?
O3 C61 C64 103.8(2) . . ?
C62 C61 C64 110.3(3) . . ?
C63 C61 C64 110.0(2) . . ?
C61 C62 H62A 109.5 . . ?
C61 C62 H62B 109.5 . . ?
H62A C62 H62B 109.5 . . ?
C61 C62 H62C 109.5 . . ?
H62A C62 H62C 109.5 . . ?
H62B C62 H62C 109.5 . . ?
C61 C63 H63A 109.5 . . ?
C61 C63 H63B 109.5 . . ?
H63A C63 H63B 109.5 . . ?
C61 C63 H63C 109.5 . . ?
H63A C63 H63C 109.5 . . ?
H63B C63 H63C 109.5 . . ?
C61 C64 H64A 109.5 . . ?
C61 C64 H64B 109.5 . . ?
H64A C64 H64B 109.5 . . ?
C61 C64 H64C 109.5 . . ?
H64A C64 H64C 109.5 . . ?
H64B C64 H64C 109.5 . . ?
Si4 C71 H71A 109.5 . . ?
Si4 C71 H71B 109.5 . . ?
H71A C71 H71B 109.5 . . ?
Si4 C71 H71C 109.5 . . ?
H71A C71 H71C 109.5 . . ?
H71B C71 H71C 109.5 . . ?
Si4 C72 H72A 109.5 . . ?
Si4 C72 H72B 109.5 . . ?
H72A C72 H72B 109.5 . . ?
Si4 C72 H72C 109.5 . . ?
H72A C72 H72C 109.5 . . ?
H72B C72 H72C 109.5 . . ?
Si4 C73 H73A 109.5 . . ?
Si4 C73 H73B 109.5 . . ?
H73A C73 H73B 109.5 . . ?
Si4 C73 H73C 109.5 . . ?
H73A C73 H73C 109.5 . . ?
H73B C73 H73C 109.5 . . ?

loop_
_geom_bond_atom_site_label_1
_geom_bond_atom_site_label_2
_geom_bond_distance
_geom_bond_site_symmetry_2
_geom_bond_publ_flag
Mo1 N1 1.663(2) . ?
Mo1 O1 1.8722(16) . ?
Mo1 O2 1.8785(17) . ?
Mo1 N2 2.0453(19) . ?
Mo1 N4 2.5016(19) . ?
Mo1 P1 2.9167(11) . ?
P1 N4 1.5598(19) . ?
P1 O3 1.5923(17) . ?
P1 N2 1.6518(19) . ?
P1 N3 1.665(2) . ?
Si1 N2 1.7624(19) . ?
Si1 C31 1.847(3) . ?
Si1 C33 1.866(3) . ?
Si1 C32 1.866(3) . ?
Si2 N3 1.784(2) . ?
Si2 C41 1.852(3) . ?
Si2 C43 1.866(3) . ?
Si2 C42 1.868(3) . ?
Si3 N3 1.791(2) . ?
Si3 C53 1.865(3) . ?
Si3 C52 1.866(3) . ?
Si3 C51 1.867(3) . ?
Si4 N4 1.7069(19) . ?
Si4 C72 1.860(3) . ?
Si4 C71 1.864(3) . ?
Si4 C73 1.867(3) . ?
O1 C11 1.458(3) . ?
O2 C21 1.455(3) . ?
O3 C61 1.485(3) . ?
C11 C12 1.503(4) . ?
C11 C14 1.513(3) . ?
C11 C13 1.518(4) . ?
C12 H12A 0.9800 . ?
C12 H12B 0.9800 . ?
C12 H12C 0.9800 . ?
C13 H13A 0.9800 . ?
C13 H13B 0.9800 . ?
C13 H13C 0.9800 . ?
C14 H14A 0.9800 . ?
C14 H14B 0.9800 . ?
C14 H14C 0.9800 . ?
C21 C22 1.511(4) . ?
C21 C24 1.522(4) . ?
C21 C23 1.535(4) . ?
C22 H22A 0.9800 . ?
C22 H22B 0.9800 . ?
C22 H22C 0.9800 . ?
C23 H23A 0.9800 . ?
C23 H23B 0.9800 . ?
C23 H23C 0.9800 . ?
C24 H24A 0.9800 . ?
C24 H24B 0.9800 . ?
C24 H24C 0.9800 . ?
C31 H31A 0.9800 . ?
C31 H31B 0.9800 . ?
C31 H31C 0.9800 . ?
C32 H32A 0.9800 . ?
C32 H32B 0.9800 . ?
C32 H32C 0.9800 . ?
C33 H33A 0.9800 . ?
C33 H33B 0.9800 . ?
C33 H33C 0.9800 . ?
C41 H41A 0.9800 . ?
C41 H41B 0.9800 . ?
C41 H41C 0.9800 . ?
C42 H42A 0.9800 . ?
C42 H42B 0.9800 . ?
C42 H42C 0.9800 . ?
C43 H43A 0.9800 . ?
C43 H43B 0.9800 . ?
C43 H43C 0.9800 . ?
C51 H51A 0.9800 . ?
C51 H51B 0.9800 . ?
C51 H51C 0.9800 . ?
C52 H52A 0.9800 . ?
C52 H52B 0.9800 . ?
C52 H52C 0.9800 . ?
C53 H53A 0.9800 . ?
C53 H53B 0.9800 . ?
C53 H53C 0.9800 . ?
C61 C62 1.506(4) . ?
C61 C63 1.510(4) . ?
C61 C64 1.525(4) . ?
C62 H62A 0.9800 . ?
C62 H62B 0.9800 . ?
C62 H62C 0.9800 . ?
C63 H63A 0.9800 . ?
C63 H63B 0.9800 . ?
C63 H63C 0.9800 . ?
C64 H64A 0.9800 . ?
C64 H64B 0.9800 . ?
C64 H64C 0.9800 . ?
C71 H71A 0.9800 . ?
C71 H71B 0.9800 . ?
C71 H71C 0.9800 . ?
C72 H72A 0.9800 . ?
C72 H72B 0.9800 . ?
C72 H72C 0.9800 . ?
C73 H73A 0.9800 . ?
C73 H73B 0.9800 . ?
C73 H73C 0.9800 . ?

loop_
_geom_hbond_atom_site_label_D
_geom_hbond_atom_site_label_H
_geom_hbond_atom_site_label_A
_geom_hbond_distance_DH
_geom_hbond_distance_HA
_geom_hbond_distance_DA
_geom_hbond_angle_DHA
_geom_hbond_site_symmetry_A
C23 H23A N1 0.98 2.57 3.302(4) 131.1 .
C33 H33A N1 0.98 2.48 3.190(4) 129.4 .
C52 H52C O3 0.98 2.48 3.056(3) 117.3 .
C63 H63A O1 0.98 2.48 3.434(3) 164.0 .

loop_
_geom_torsion_atom_site_label_1
_geom_torsion_atom_site_label_2
_geom_torsion_atom_site_label_3
_geom_torsion_atom_site_label_4
_geom_torsion
_geom_torsion_site_symmetry_1
_geom_torsion_site_symmetry_2
_geom_torsion_site_symmetry_3
_geom_torsion_site_symmetry_4
_geom_torsion_publ_flag
N1 Mo1 O1 C11 10.0(2) . . . . ?
O2 Mo1 O1 C11 -98.5(2) . . . . ?
N2 Mo1 O1 C11 114.3(2) . . . . ?
N4 Mo1 O1 C11 176.0(2) . . . . ?
P1 Mo1 O1 C11 146.1(2) . . . . ?
N1 Mo1 O2 C21 -6.4(2) . . . . ?
O1 Mo1 O2 C21 103.3(2) . . . . ?
N2 Mo1 O2 C21 -112.3(2) . . . . ?
N4 Mo1 O2 C21 -170.2(2) . . . . ?
P1 Mo1 O2 C21 -146.1(2) . . . . ?
N4 P1 O3 C61 -52.5(2) . . . . ?
N2 P1 O3 C61 62.8(2) . . . . ?
N3 P1 O3 C61 -179.1(2) . . . . ?
Mo1 P1 O3 C61 16.3(2) . . . . ?
N4 P1 N2 Si1 -171.86(15) . . . . ?
O3 P1 N2 Si1 63.70(18) . . . . ?
N3 P1 N2 Si1 -43.54(19) . . . . ?
N4 P1 N2 Mo1 7.76(11) . . . . ?
O3 P1 N2 Mo1 -116.68(9) . . . . ?
N3 P1 N2 Mo1 136.08(10) . . . . ?
C31 Si1 N2 P1 -5.4(2) . . . . ?
C33 Si1 N2 P1 -125.59(17) . . . . ?
C32 Si1 N2 P1 113.99(17) . . . . ?
C31 Si1 N2 Mo1 175.02(13) . . . . ?
C33 Si1 N2 Mo1 54.85(17) . . . . ?
C32 Si1 N2 Mo1 -65.57(15) . . . . ?
N1 Mo1 N2 P1 178.12(10) . . . . ?
O1 Mo1 N2 P1 70.08(11) . . . . ?
O2 Mo1 N2 P1 -73.60(11) . . . . ?
N4 Mo1 N2 P1 -5.20(8) . . . . ?
N1 Mo1 N2 Si1 -2.21(14) . . . . ?
O1 Mo1 N2 Si1 -110.25(12) . . . . ?
O2 Mo1 N2 Si1 106.07(12) . . . . ?
N4 Mo1 N2 Si1 174.47(14) . . . . ?
P1 Mo1 N2 Si1 179.67(19) . . . . ?
N4 P1 N3 Si2 51.85(16) . . . . ?
O3 P1 N3 Si2 177.05(12) . . . . ?
N2 P1 N3 Si2 -67.13(14) . . . . ?
Mo1 P1 N3 Si2 -22.35(18) . . . . ?
N4 P1 N3 Si3 -114.97(13) . . . . ?
O3 P1 N3 Si3 10.23(14) . . . . ?
N2 P1 N3 Si3 126.05(12) . . . . ?
Mo1 P1 N3 Si3 170.83(5) . . . . ?
C41 Si2 N3 P1 10.29(17) . . . . ?
C43 Si2 N3 P1 -108.18(15) . . . . ?
C42 Si2 N3 P1 127.96(15) . . . . ?
C41 Si2 N3 Si3 177.42(13) . . . . ?
C43 Si2 N3 Si3 58.95(16) . . . . ?
C42 Si2 N3 Si3 -64.91(16) . . . . ?
C53 Si3 N3 P1 61.42(18) . . . . ?
C52 Si3 N3 P1 -66.02(17) . . . . ?
C51 Si3 N3 P1 178.36(14) . . . . ?
C53 Si3 N3 Si2 -105.58(16) . . . . ?
C52 Si3 N3 Si2 126.98(14) . . . . ?
C51 Si3 N3 Si2 11.36(17) . . . . ?
O3 P1 N4 Si4 -63.7(3) . . . . ?
N2 P1 N4 Si4 176.1(2) . . . . ?
N3 P1 N4 Si4 51.1(3) . . . . ?
Mo1 P1 N4 Si4 -177.8(3) . . . . ?
O3 P1 N4 Mo1 114.10(9) . . . . ?
N2 P1 N4 Mo1 -6.16(9) . . . . ?
N3 P1 N4 Mo1 -131.14(9) . . . . ?
C72 Si4 N4 P1 137.5(2) . . . . ?
C71 Si4 N4 P1 15.4(3) . . . . ?
C73 Si4 N4 P1 -105.7(2) . . . . ?
C72 Si4 N4 Mo1 -39.77(16) . . . . ?
C71 Si4 N4 Mo1 -161.90(14) . . . . ?
C73 Si4 N4 Mo1 76.99(16) . . . . ?
N1 Mo1 N4 P1 16.2(3) . . . . ?
O1 Mo1 N4 P1 -113.52(9) . . . . ?
O2 Mo1 N4 P1 133.51(9) . . . . ?
N2 Mo1 N4 P1 5.35(8) . . . . ?
N1 Mo1 N4 Si4 -165.4(2) . . . . ?
O1 Mo1 N4 Si4 64.95(12) . . . . ?
O2 Mo1 N4 Si4 -48.02(12) . . . . ?
N2 Mo1 N4 Si4 -176.17(14) . . . . ?
P1 Mo1 N4 Si4 178.48(18) . . . . ?
Mo1 O1 C11 C12 57.0(3) . . . . ?
Mo1 O1 C11 C14 175.82(18) . . . . ?
Mo1 O1 C11 C13 -64.7(3) . . . . ?
Mo1 O2 C21 C22 -59.6(3) . . . . ?
Mo1 O2 C21 C24 -178.6(2) . . . . ?
Mo1 O2 C21 C23 62.0(3) . . . . ?
P1 O3 C61 C62 -70.5(3) . . . . ?
P1 O3 C61 C63 53.6(3) . . . . ?
P1 O3 C61 C64 171.76(19) . . . . ?
